data_4350421
loop_
_publ_author_name
'Nomura, Mitsushiro'
'Cauchy, Thomas'
'Geoffroy, Michel'
'Adkine, Prashant'
'Fourmigu\'e, Marc'

_publ_section_title
;
 [CpNi(dithiolene)] (and diselenolene) neutral radical complexes.
;
_journal_issue 20
_journal_name_full 'Inorganic chemistry'
_journal_page_first 8194
_journal_page_last 8204
_journal_paper_doi 10.1021/ic0608546
_journal_volume 45
_journal_year 2006
_chemical_formula_sum 'C9 H9 Ni S2 Se2'
_chemical_formula_weight 397.91
_chemical_name_common CpNi(ddds)
_space_group_IT_number 4
_space_group_name_Hall 'P 2yb'
_space_group_name_H-M_alt 'P 1 21 1'
_symmetry_cell_setting monoclinic
_symmetry_space_group_name_H-M 'P 1 21 1'
_atom_sites_solution_hydrogens geom
_atom_sites_solution_primary direct
_atom_sites_solution_secondary difmap
_audit_creation_method SHELXL-97
_cell_angle_alpha 90.00
_cell_angle_beta 105.827(10)
_cell_angle_gamma 90.00
_cell_formula_units_Z 8
_cell_length_a 9.2009(8)
_cell_length_b 20.963(2)
_cell_length_c 12.6630(11)
_cell_measurement_reflns_used 8000
_cell_measurement_temperature 293(2)
_cell_measurement_theta_max 25.95
_cell_measurement_theta_min 1.95
_cell_volume 2349.8(4)
_computing_cell_refinement 'CELL, Stoe-IPDS'
_computing_data_collection 'EXPOSE, Stoe-IPDS'
_computing_data_reduction 'INTEGRATE, Stoe-IPDS'
_computing_structure_refinement 'SHELXL-97 (Sheldrick, 1997)'
_computing_structure_solution 'SHELXS-97 (Sheldrick, 1997)'
_diffrn_ambient_temperature 293(2)
_diffrn_detector_area_resol_mean 6.66
_diffrn_measured_fraction_theta_full 0.934
_diffrn_measured_fraction_theta_max 0.934
_diffrn_measurement_device_type Stoe-IPDS
_diffrn_measurement_method 'oscillation, phi incr 1.1 deg.'
_diffrn_radiation_monochromator graphite
_diffrn_radiation_source 'fine-focus sealed tube'
_diffrn_radiation_type MoK\a
_diffrn_radiation_wavelength 0.71073
_diffrn_reflns_av_R_equivalents 0.0446
_diffrn_reflns_av_sigmaI/netI 0.0639
_diffrn_reflns_limit_h_max 11
_diffrn_reflns_limit_h_min -11
_diffrn_reflns_limit_k_max 25
_diffrn_reflns_limit_k_min -25
_diffrn_reflns_limit_l_max 15
_diffrn_reflns_limit_l_min -15
_diffrn_reflns_number 18689
_diffrn_reflns_theta_full 26.00
_diffrn_reflns_theta_max 26.00
_diffrn_reflns_theta_min 1.93
_exptl_absorpt_coefficient_mu 8.158
_exptl_absorpt_correction_T_max 0.7309
_exptl_absorpt_correction_T_min 0.1561
_exptl_absorpt_correction_type numerical
_exptl_absorpt_process_details 'FACEIT, Stoe-IPDS'
_exptl_crystal_colour black
_exptl_crystal_density_diffrn 2.250
_exptl_crystal_density_method 'not measured'
_exptl_crystal_description plate
_exptl_crystal_F_000 1528
_exptl_crystal_size_max 0.44
_exptl_crystal_size_mid 0.33
_exptl_crystal_size_min 0.06
_refine_diff_density_max 0.584
_refine_diff_density_min -0.543
_refine_diff_density_rms 0.125
_refine_ls_abs_structure_details 'Flack H D (1983), Acta Cryst. A39, 876-881'
_refine_ls_abs_structure_Flack 0.060(19)
_refine_ls_extinction_coef 0.00222(14)
_refine_ls_extinction_expression Fc^*^=kFc[1+0.001xFc^2^\l^3^/sin(2\q)]^-1/4^
_refine_ls_extinction_method SHELXL
_refine_ls_goodness_of_fit_ref 0.945
_refine_ls_hydrogen_treatment constr
_refine_ls_matrix_type full
_refine_ls_number_parameters 506
_refine_ls_number_reflns 8585
_refine_ls_number_restraints 1
_refine_ls_restrained_S_all 0.944
_refine_ls_R_factor_all 0.0681
_refine_ls_R_factor_gt 0.0365
_refine_ls_shift/su_max 0.011
_refine_ls_shift/su_mean 0.002
_refine_ls_structure_factor_coef Fsqd
_refine_ls_weighting_details 'calc w=1/[\s^2^(Fo^2^)+(0.0470P)^2^+0.0000P] where P=(Fo^2^+2Fc^2^)/3'
_refine_ls_weighting_scheme calc
_refine_ls_wR_factor_gt 0.0796
_refine_ls_wR_factor_ref 0.0935
_reflns_number_gt 5867
_reflns_number_total 8585
_reflns_threshold_expression >2sigma(I)
_cod_data_source_file ic0608546si20060517_102208.cif
_cod_data_source_block mn34
_cod_original_sg_symbol_H-M P2(1)
_cod_database_code 4350421

loop_
_symmetry_equiv_pos_as_xyz
'x, y, z'
'-x, y+1/2, -z'

loop_
_atom_site_label
_atom_site_type_symbol
_atom_site_fract_x
_atom_site_fract_y
_atom_site_fract_z
_atom_site_U_iso_or_equiv
_atom_site_adp_type
_atom_site_occupancy
_atom_site_symmetry_multiplicity
_atom_site_calc_flag
_atom_site_refinement_flags
C9D C 0.848(2) 0.6490(9) 0.4426(15) 0.057(4) Uani 1 1 d .
H9D H 0.7449 0.6432 0.4110 0.068 Uiso 1 1 calc R
C8D C 0.9134(14) 0.6640(5) 0.5510(10) 0.048(3) Uani 1 1 d .
H8D H 0.8624 0.6687 0.6046 0.057 Uiso 1 1 calc R
C7D C 1.069(2) 0.6711(6) 0.5672(13) 0.054(4) Uani 1 1 d .
H7D H 1.1374 0.6840 0.6321 0.065 Uiso 1 1 calc R
C5D C 0.958(3) 0.6437(7) 0.3877(12) 0.077(7) Uani 1 1 d .
H5D H 0.9451 0.6346 0.3138 0.092 Uiso 1 1 calc R
C6D C 1.103(2) 0.6558(7) 0.4721(17) 0.061(5) Uani 1 1 d .
H6D H 1.1990 0.6535 0.4620 0.073 Uiso 1 1 calc R
C7B C 1.023(2) 0.6625(6) 1.0356(12) 0.055(5) Uani 1 1 d .
H7B H 1.0390 0.6786 1.1063 0.066 Uiso 1 1 calc R
C5B C 1.0602(13) 0.6245(6) 0.8771(9) 0.048(3) Uani 1 1 d .
H5B H 1.1061 0.6095 0.8251 0.058 Uiso 1 1 calc R
C8B C 0.881(2) 0.6482(8) 0.9629(14) 0.057(4) Uani 1 1 d .
H8B H 0.7884 0.6521 0.9792 0.068 Uiso 1 1 calc R
C5C C 0.4459(15) 0.4990(5) 0.8741(10) 0.051(3) Uani 1 1 d .
H5C H 0.4019 0.5122 0.9285 0.062 Uiso 1 1 calc R
C9B C 0.8989(17) 0.6274(7) 0.8635(11) 0.053(4) Uani 1 1 d .
H9B H 0.8229 0.6174 0.8006 0.064 Uiso 1 1 calc R
C4D C 1.180(3) 0.3166(10) 0.6431(16) 0.073(5) Uani 1 1 d .
H4D1 H 1.2354 0.2769 0.6460 0.088 Uiso 1 1 calc R
H4D2 H 1.2403 0.3451 0.6984 0.088 Uiso 1 1 calc R
C3C C 0.335(2) 0.8179(9) 0.6127(15) 0.061(4) Uani 1 1 d .
H3C1 H 0.2530 0.7911 0.5719 0.073 Uiso 1 1 calc R
H3C2 H 0.2956 0.8606 0.6143 0.073 Uiso 1 1 calc R
C6B C 1.137(2) 0.6483(7) 0.9822(14) 0.055(4) Uani 1 1 d .
H6B H 1.2409 0.6535 1.0106 0.066 Uiso 1 1 calc R
C4C C 0.455(2) 0.8197(8) 0.5526(13) 0.068(5) Uani 1 1 d .
H4C1 H 0.5385 0.8455 0.5945 0.082 Uiso 1 1 calc R
H4C2 H 0.4137 0.8407 0.4825 0.082 Uiso 1 1 calc R
C4B C 1.163(3) 0.3046(9) 1.1498(16) 0.075(6) Uani 1 1 d .
H4B1 H 1.2029 0.2618 1.1501 0.090 Uiso 1 1 calc R
H4B2 H 1.2424 0.3315 1.1939 0.090 Uiso 1 1 calc R
C3B C 1.032(3) 0.3037(8) 1.1989(17) 0.076(5) Uani 1 1 d .
H3B1 H 1.0610 0.2799 1.2671 0.091 Uiso 1 1 calc R
H3B2 H 0.9488 0.2813 1.1494 0.091 Uiso 1 1 calc R
C4A C 1.331(3) 0.8101(9) 1.1015(18) 0.076(5) Uani 1 1 d .
H4A1 H 1.2660 0.7823 1.0474 0.091 Uiso 1 1 calc R
H4A2 H 1.2791 0.8507 1.0982 0.091 Uiso 1 1 calc R
C3D C 1.031(3) 0.3039(8) 0.6665(15) 0.080(6) Uani 1 1 d .
H3D1 H 1.0517 0.2827 0.7371 0.096 Uiso 1 1 calc R
H3D2 H 0.9756 0.2742 0.6117 0.096 Uiso 1 1 calc R
C6A C 1.660(2) 0.4804(7) 1.3121(14) 0.051(4) Uani 1 1 d .
H6A H 1.7636 0.4847 1.3435 0.061 Uiso 1 1 calc R
C8C C 0.469(2) 0.4657(7) 0.7112(13) 0.060(5) Uani 1 1 d .
H8C H 0.4443 0.4538 0.6377 0.073 Uiso 1 1 calc R
C3A C 1.472(3) 0.8209(10) 1.0686(18) 0.099(7) Uani 1 1 d .
H3A1 H 1.5259 0.8559 1.1123 0.118 Uiso 1 1 calc R
H3A2 H 1.4439 0.8346 0.9926 0.118 Uiso 1 1 calc R
C7A C 1.5862(15) 0.4652(5) 1.2041(11) 0.050(3) Uani 1 1 d .
H7A H 1.6356 0.4594 1.1497 0.060 Uiso 1 1 calc R
C7C C 0.619(2) 0.4728(7) 0.7844(18) 0.071(6) Uani 1 1 d .
H7C H 0.7102 0.4640 0.7685 0.085 Uiso 1 1 calc R
C5A C 1.543(2) 0.4879(7) 1.3638(12) 0.065(5) Uani 1 1 d .
H5A H 1.5551 0.4993 1.4366 0.078 Uiso 1 1 calc R
C6C C 0.600(2) 0.4958(8) 0.8852(13) 0.058(4) Uani 1 1 d .
H6C H 0.6765 0.5068 0.9473 0.069 Uiso 1 1 calc R
C8A C 1.433(2) 0.4595(8) 1.1859(12) 0.052(4) Uani 1 1 d .
H8A H 1.3625 0.4478 1.1208 0.063 Uiso 1 1 calc R
C9C C 0.369(2) 0.4798(8) 0.7707(14) 0.055(4) Uani 1 1 d .
H9C H 0.2641 0.4767 0.7447 0.066 Uiso 1 1 calc R
C9A C 1.404(2) 0.4749(8) 1.2854(16) 0.065(6) Uani 1 1 d .
H9A H 1.3095 0.4764 1.2982 0.078 Uiso 1 1 calc R
Se1D Se 0.90331(17) 0.51223(7) 0.62385(13) 0.0481(4) Uani 1 1 d .
Se2C Se 0.53725(17) 0.60819(6) 0.61061(12) 0.0452(4) Uani 1 1 d .
Se1A Se 1.60069(17) 0.61504(6) 1.12840(13) 0.0479(4) Uani 1 1 d .
Se2A Se 1.37415(17) 0.63307(7) 1.28459(12) 0.0532(4) Uani 1 1 d .
Se1B Se 0.96423(17) 0.51759(6) 1.14214(12) 0.0462(4) Uani 1 1 d .
Se2B Se 1.06878(17) 0.47110(8) 0.92837(11) 0.0528(4) Uani 1 1 d .
Se1C Se 0.43776(16) 0.65132(7) 0.82830(10) 0.0494(3) Uani 1 1 d .
Se2D Se 1.12381(17) 0.49625(7) 0.46344(12) 0.0538(4) Uani 1 1 d .
NiD Ni 0.9963(3) 0.57564(8) 0.51564(16) 0.0382(5) Uani 1 1 d .
NiB Ni 1.0080(3) 0.56354(9) 0.99359(17) 0.0398(5) Uani 1 1 d .
NiC Ni 0.4966(3) 0.56008(9) 0.75873(17) 0.0393(5) Uani 1 1 d .
NiA Ni 1.5031(3) 0.55288(9) 1.23637(17) 0.0386(5) Uani 1 1 d .
S1A S 1.5976(5) 0.75593(17) 1.0813(3) 0.0682(11) Uani 1 1 d .
S1D S 0.9111(6) 0.37050(17) 0.6692(4) 0.0706(12) Uani 1 1 d .
S2D S 1.1489(7) 0.35197(19) 0.5097(4) 0.0686(14) Uani 1 1 d .
S2B S 1.1064(7) 0.3342(2) 1.0116(4) 0.0694(13) Uani 1 1 d .
S2C S 0.5252(6) 0.74379(18) 0.5288(3) 0.0716(13) Uani 1 1 d .
S1B S 0.9680(6) 0.38227(18) 1.2263(3) 0.0765(13) Uani 1 1 d .
S1C S 0.3968(6) 0.7889(2) 0.7497(4) 0.0642(12) Uani 1 1 d .
S2A S 1.3503(7) 0.7765(2) 1.2333(4) 0.0727(14) Uani 1 1 d .
C2D C 1.065(2) 0.4236(6) 0.5351(13) 0.048(4) Uani 1 1 d .
C1D C 0.975(2) 0.4306(7) 0.5959(13) 0.043(4) Uani 1 1 d .
C2C C 0.4986(18) 0.6950(8) 0.6333(11) 0.036(3) Uani 1 1 d .
C1C C 0.4507(18) 0.7118(8) 0.7244(12) 0.042(4) Uani 1 1 d .
C1A C 1.5285(19) 0.6960(8) 1.1490(12) 0.042(4) Uani 1 1 d .
C1B C 1.0010(19) 0.4309(8) 1.1211(13) 0.045(4) Uani 1 1 d .
C2A C 1.4292(18) 0.7052(7) 1.2150(12) 0.041(4) Uani 1 1 d .
C2B C 1.0465(19) 0.4122(8) 1.0367(14) 0.052(4) Uani 1 1 d .

loop_
_atom_site_aniso_label
_atom_site_aniso_U_11
_atom_site_aniso_U_22
_atom_site_aniso_U_33
_atom_site_aniso_U_23
_atom_site_aniso_U_13
_atom_site_aniso_U_12
C9D 0.042(9) 0.051(8) 0.068(9) 0.010(7) -0.001(8) 0.001(6)
C8D 0.056(8) 0.035(5) 0.058(7) 0.000(5) 0.025(7) 0.005(5)
C7D 0.069(11) 0.025(6) 0.064(8) -0.013(5) 0.011(8) -0.021(6)
C5D 0.15(2) 0.032(7) 0.045(8) 0.013(6) 0.028(12) 0.003(10)
C6D 0.060(11) 0.021(6) 0.108(14) 0.028(7) 0.034(11) -0.001(6)
C7B 0.098(16) 0.016(5) 0.054(8) -0.001(5) 0.024(10) 0.002(7)
C5B 0.041(7) 0.065(8) 0.042(6) 0.026(6) 0.014(6) -0.006(5)
C8B 0.039(10) 0.057(8) 0.074(10) 0.023(8) 0.017(9) 0.006(7)
C5C 0.067(9) 0.034(6) 0.055(7) 0.007(5) 0.020(7) -0.013(5)
C9B 0.036(8) 0.062(9) 0.047(7) 0.033(7) -0.011(6) -0.008(6)
C4D 0.085(14) 0.052(10) 0.071(10) 0.012(8) 0.003(10) 0.002(9)
C3C 0.048(10) 0.050(9) 0.077(10) 0.001(7) 0.005(9) 0.008(7)
C6B 0.054(10) 0.045(8) 0.062(8) -0.003(7) 0.013(7) -0.029(7)
C4C 0.095(14) 0.064(10) 0.051(7) 0.010(7) 0.031(9) 0.005(8)
C4B 0.104(15) 0.030(7) 0.081(10) 0.002(8) 0.010(11) 0.009(9)
C3B 0.086(13) 0.022(6) 0.100(12) 0.004(7) -0.007(10) -0.016(7)
C4A 0.073(12) 0.033(7) 0.108(13) 0.003(8) 0.002(11) 0.016(8)
C3D 0.102(15) 0.038(7) 0.083(11) 0.002(7) -0.005(10) -0.025(8)
C6A 0.044(9) 0.026(6) 0.070(8) 0.002(6) -0.005(7) 0.011(5)
C8C 0.086(15) 0.041(8) 0.058(8) 0.000(6) 0.025(10) -0.009(8)
C3A 0.15(2) 0.074(12) 0.089(11) 0.029(9) 0.055(13) 0.036(11)
C7A 0.054(8) 0.038(6) 0.059(7) 0.003(5) 0.018(7) -0.002(5)
C7C 0.070(13) 0.027(7) 0.137(17) 0.026(9) 0.063(14) 0.020(7)
C5A 0.110(17) 0.044(7) 0.037(7) 0.007(6) 0.014(10) 0.014(9)
C6C 0.058(9) 0.054(8) 0.058(8) 0.007(7) 0.011(8) -0.009(6)
C8A 0.051(9) 0.051(8) 0.047(7) 0.006(6) 0.000(7) 0.000(6)
C9C 0.039(8) 0.065(10) 0.057(8) 0.002(7) 0.007(7) -0.001(7)
C9A 0.060(13) 0.062(9) 0.087(13) 0.019(8) 0.040(12) 0.006(8)
Se1D 0.0616(11) 0.0391(7) 0.0519(8) 0.0030(6) 0.0296(8) 0.0033(7)
Se2C 0.0609(10) 0.0366(7) 0.0424(6) 0.0020(5) 0.0213(7) 0.0042(7)
Se1A 0.0624(11) 0.0379(7) 0.0525(8) 0.0023(6) 0.0314(8) 0.0029(7)
Se2A 0.0604(10) 0.0488(8) 0.0600(8) 0.0058(6) 0.0324(8) 0.0118(6)
Se1B 0.0646(11) 0.0364(7) 0.0435(7) 0.0019(5) 0.0249(7) 0.0040(7)
Se2B 0.0604(9) 0.0564(8) 0.0480(7) -0.0040(6) 0.0253(7) 0.0038(6)
Se1C 0.0580(9) 0.0493(7) 0.0462(7) 0.0002(6) 0.0230(7) 0.0038(6)
Se2D 0.0661(10) 0.0441(7) 0.0623(8) 0.0091(6) 0.0364(8) 0.0121(6)
NiD 0.0426(10) 0.0308(9) 0.0419(9) 0.0022(7) 0.0127(8) 0.0014(7)
NiB 0.0390(10) 0.0416(10) 0.0389(8) 0.0025(7) 0.0109(7) -0.0033(7)
NiC 0.0394(9) 0.0368(9) 0.0420(9) 0.0049(7) 0.0117(8) -0.0015(7)
NiA 0.0420(10) 0.0337(8) 0.0408(9) 0.0052(7) 0.0122(7) 0.0028(7)
S1A 0.095(3) 0.0397(18) 0.080(2) 0.0026(18) 0.042(3) -0.0097(18)
S1D 0.101(3) 0.0367(18) 0.087(3) 0.0105(18) 0.048(3) -0.0067(18)
S2D 0.110(4) 0.042(2) 0.061(2) 0.0039(17) 0.035(2) 0.027(2)
S2B 0.090(3) 0.044(2) 0.080(3) -0.0119(19) 0.033(2) 0.015(2)
S2C 0.110(4) 0.046(2) 0.074(2) 0.0129(18) 0.052(3) 0.010(2)
S1B 0.120(4) 0.043(2) 0.085(3) 0.020(2) 0.060(3) 0.015(2)
S1C 0.086(3) 0.045(2) 0.065(2) -0.0096(16) 0.025(2) 0.0116(18)
S2A 0.091(4) 0.050(2) 0.084(3) -0.005(2) 0.034(3) 0.022(2)
C2D 0.069(11) 0.017(6) 0.049(7) 0.004(5) -0.001(7) 0.007(6)
C1D 0.048(9) 0.032(7) 0.039(7) 0.003(5) -0.003(7) -0.003(6)
C2C 0.028(7) 0.047(7) 0.034(6) -0.012(5) 0.009(6) -0.009(5)
C1C 0.029(7) 0.059(8) 0.038(7) -0.012(6) 0.008(6) 0.004(5)
C1A 0.038(8) 0.060(8) 0.032(6) -0.012(5) 0.018(6) -0.003(6)
C1B 0.034(8) 0.039(7) 0.058(9) 0.000(6) 0.005(7) 0.000(5)
C2A 0.036(8) 0.049(8) 0.039(7) -0.009(6) 0.011(6) 0.004(6)
C2B 0.035(8) 0.048(8) 0.063(9) -0.002(7) -0.001(7) -0.016(6)

loop_
_atom_type_symbol
_atom_type_description
_atom_type_scat_dispersion_real
_atom_type_scat_dispersion_imag
_atom_type_scat_source
C C 0.0033 0.0016 'International Tables Vol C Tables 4.2.6.8 and 6.1.1.4'
H H 0.0000 0.0000 'International Tables Vol C Tables 4.2.6.8 and 6.1.1.4'
Ni Ni 0.3393 1.1124 'International Tables Vol C Tables 4.2.6.8 and 6.1.1.4'
S S 0.1246 0.1234 'International Tables Vol C Tables 4.2.6.8 and 6.1.1.4'
Se Se -0.0929 2.2259 'International Tables Vol C Tables 4.2.6.8 and 6.1.1.4'

loop_
_geom_angle_atom_site_label_1
_geom_angle_atom_site_label_2
_geom_angle_atom_site_label_3
_geom_angle
C8D C9D C5D 109.7(17)
C8D C9D NiD 70.9(9)
C5D C9D NiD 71.6(10)
C9D C8D C7D 108.9(13)
C9D C8D NiD 70.8(9)
C7D C8D NiD 73.0(7)
C6D C7D C8D 108.6(15)
C6D C7D NiD 69.0(8)
C8D C7D NiD 68.7(7)
C9D C5D C6D 105.2(14)
C9D C5D NiD 70.1(9)
C6D C5D NiD 68.6(8)
C7D C6D C5D 107.5(16)
C7D C6D NiD 73.6(9)
C5D C6D NiD 70.2(8)
C8B C7B C6B 108.6(13)
C8B C7B NiB 69.3(9)
C6B C7B NiB 71.6(8)
C6B C5B C9B 109.3(12)
C6B C5B NiB 72.9(7)
C9B C5B NiB 71.7(6)
C9B C8B C7B 109.8(14)
C9B C8B NiB 72.7(10)
C7B C8B NiB 71.8(9)
C9C C5C C6C 109.3(13)
C9C C5C NiC 70.6(9)
C6C C5C NiC 71.5(8)
C8B C9B C5B 106.3(13)
C8B C9B NiB 69.3(8)
C5B C9B NiB 68.5(7)
C3D C4D S2D 109.8(16)
C4C C3C S1C 114.9(15)
C5B C6B C7B 105.9(15)
C5B C6B NiB 68.4(7)
C7B C6B NiB 69.6(8)
C3C C4C S2C 114.5(12)
C3B C4B S2B 111.0(17)
C4B C3B S1B 114.0(12)
C3A C4A S2A 116.9(17)
C4D C3D S1D 118.0(13)
C7A C6A C5A 104.5(15)
C7A C6A NiA 68.4(8)
C5A C6A NiA 67.7(9)
C9C C8C C7C 107.1(14)
C9C C8C NiC 71.5(10)
C7C C8C NiC 72.2(9)
C4A C3A S1A 117.3(14)
C8A C7A C6A 113.0(13)
C8A C7A NiA 72.1(9)
C6A C7A NiA 73.2(8)
C6C C7C C8C 106.1(14)
C6C C7C NiC 69.7(9)
C8C C7C NiC 67.4(9)
C9A C5A C6A 108.1(14)
C9A C5A NiA 69.2(9)
C6A C5A NiA 73.0(8)
C5C C6C C7C 107.5(15)
C5C C6C NiC 69.9(9)
C7C C6C NiC 71.1(9)
C7A C8A C9A 105.4(15)
C7A C8A NiA 69.6(9)
C9A C8A NiA 68.1(10)
C8C C9C C5C 109.8(16)
C8C C9C NiC 69.9(10)
C5C C9C NiC 71.1(9)
C8A C9A C5A 108.9(16)
C8A C9A NiA 72.7(10)
C5A C9A NiA 70.7(10)
C1D Se1D NiD 102.2(5)
C2C Se2C NiC 102.9(4)
C1A Se1A NiA 103.1(4)
C2A Se2A NiA 104.2(4)
C1B Se1B NiB 102.4(5)
C2B Se2B NiB 102.1(5)
C1C Se1C NiC 103.7(4)
C2D Se2D NiD 102.3(5)
C6D NiD C9D 65.8(7)
C6D NiD C8D 64.6(6)
C9D NiD C8D 38.3(6)
C6D NiD C5D 41.2(7)
C9D NiD C5D 38.4(7)
C8D NiD C5D 64.8(6)
C6D NiD C7D 37.4(7)
C9D NiD C7D 64.1(7)
C8D NiD C7D 38.3(6)
C5D NiD C7D 65.0(6)
C6D NiD Se2D 101.5(5)
C9D NiD Se2D 138.2(5)
C8D NiD Se2D 166.0(3)
C5D NiD Se2D 105.4(5)
C7D NiD Se2D 129.6(5)
C6D NiD Se1D 157.2(6)
C9D NiD Se1D 113.2(5)
C8D NiD Se1D 99.9(3)
C5D NiD Se1D 149.1(6)
C7D NiD Se1D 120.3(4)
Se2D NiD Se1D 93.32(9)
C5B NiB C8B 65.2(6)
C5B NiB C7B 64.7(6)
C8B NiB C7B 38.8(7)
C5B NiB C9B 39.8(5)
C8B NiB C9B 38.0(6)
C7B NiB C9B 64.5(6)
C5B NiB C6B 38.7(6)
C8B NiB C6B 65.4(7)
C7B NiB C6B 38.8(7)
C9B NiB C6B 65.6(6)
C5B NiB Se2B 98.1(4)
C8B NiB Se2B 147.7(5)
C7B NiB Se2B 158.1(5)
C9B NiB Se2B 111.6(5)
C6B NiB Se2B 119.3(5)
C5B NiB Se1B 167.2(4)
C8B NiB Se1B 107.4(4)
C7B NiB Se1B 102.8(4)
C9B NiB Se1B 139.2(4)
C6B NiB Se1B 129.5(5)
Se2B NiB Se1B 93.30(10)
C8C NiC C9C 38.6(7)
C8C NiC C5C 65.3(6)
C9C NiC C5C 38.3(6)
C8C NiC C6C 66.7(6)
C9C NiC C6C 64.9(7)
C5C NiC C6C 38.6(6)
C8C NiC C7C 40.4(8)
C9C NiC C7C 65.2(7)
C5C NiC C7C 65.0(6)
C6C NiC C7C 39.2(7)
C8C NiC Se1C 155.8(6)
C9C NiC Se1C 117.5(5)
C5C NiC Se1C 97.2(4)
C6C NiC Se1C 110.8(5)
C7C NiC Se1C 148.4(6)
C8C NiC Se2C 102.9(4)
C9C NiC Se2C 130.4(5)
C5C NiC Se2C 167.9(4)
C6C NiC Se2C 140.9(5)
C7C NiC Se2C 108.1(5)
Se1C NiC Se2C 93.34(10)
C9A NiA C5A 40.2(7)
C9A NiA C7A 64.5(6)
C5A NiA C7A 64.7(6)
C9A NiA C8A 39.2(7)
C5A NiA C8A 66.3(6)
C7A NiA C8A 38.3(6)
C9A NiA C6A 66.3(7)
C5A NiA C6A 39.3(7)
C7A NiA C6A 38.5(6)
C8A NiA C6A 65.8(6)
C9A NiA Se2A 101.8(5)
C5A NiA Se2A 106.1(5)
C7A NiA Se2A 166.3(4)
C8A NiA Se2A 129.7(5)
C6A NiA Se2A 139.2(5)
C9A NiA Se1A 158.8(6)
C5A NiA Se1A 147.4(6)
C7A NiA Se1A 99.5(3)
C8A NiA Se1A 119.7(4)
C6A NiA Se1A 110.6(5)
Se2A NiA Se1A 93.45(10)
C1A S1A C3A 106.4(9)
C1D S1D C3D 104.6(9)
C2D S2D C4D 98.4(9)
C2B S2B C4B 99.5(8)
C2C S2C C4C 105.4(7)
C1B S1B C3B 104.4(9)
C1C S1C C3C 99.7(8)
C2A S2A C4A 99.0(8)
C1D C2D S2D 126.4(12)
C1D C2D Se2D 120.1(11)
S2D C2D Se2D 113.5(9)
C2D C1D S1D 126.7(12)
C2D C1D Se1D 121.8(12)
S1D C1D Se1D 111.4(9)
C1C C2C S2C 128.6(13)
C1C C2C Se2C 119.1(12)
S2C C2C Se2C 112.3(7)
C2C C1C S1C 123.9(12)
C2C C1C Se1C 120.8(12)
S1C C1C Se1C 115.3(7)
C2A C1A S1A 125.3(13)
C2A C1A Se1A 121.3(12)
S1A C1A Se1A 113.4(7)
C2B C1B S1B 126.9(13)
C2B C1B Se1B 121.0(13)
S1B C1B Se1B 112.1(9)
C1A C2A S2A 124.6(12)
C1A C2A Se2A 117.9(11)
S2A C2A Se2A 117.4(7)
C1B C2B S2B 127.1(13)
C1B C2B Se2B 121.1(13)
S2B C2B Se2B 111.6(9)

loop_
_geom_bond_atom_site_label_1
_geom_bond_atom_site_label_2
_geom_bond_distance
C9D C8D 1.38(2)
C9D C5D 1.38(3)
C9D NiD 2.097(18)
C8D C7D 1.39(2)
C8D NiD 2.098(10)
C7D C6D 1.36(2)
C7D NiD 2.152(13)
C5D C6D 1.48(3)
C5D NiD 2.116(13)
C6D NiD 2.094(14)
C7B C8B 1.41(2)
C7B C6B 1.43(3)
C7B NiB 2.137(13)
C5B C6B 1.42(2)
C5B C9B 1.448(19)
C5B NiB 2.104(9)
C8B C9B 1.38(2)
C8B NiB 2.104(17)
C5C C9C 1.37(2)
C5C C6C 1.39(2)
C5C NiC 2.089(10)
C9B NiB 2.148(14)
C4D C3D 1.50(3)
C4D S2D 1.796(18)
C3C C4C 1.50(3)
C3C S1C 1.778(19)
C6B NiB 2.164(15)
C4C S2C 1.775(18)
C4B C3B 1.50(3)
C4B S2B 1.79(2)
C3B S1B 1.815(19)
C4A C3A 1.48(3)
C4A S2A 1.78(2)
C3D S1D 1.79(2)
C6A C7A 1.39(2)
C6A C5A 1.41(2)
C6A NiA 2.136(15)
C8C C9C 1.37(3)
C8C C7C 1.45(3)
C8C NiC 2.064(16)
C3A S1A 1.77(2)
C7A C8A 1.37(2)
C7A NiA 2.074(12)
C7C C6C 1.42(2)
C7C NiC 2.128(16)
C5A C9A 1.41(3)
C5A NiA 2.067(14)
C6C NiC 2.110(17)
C8A C9A 1.39(2)
C8A NiA 2.106(17)
C9C NiC 2.083(18)
C9A NiA 2.047(17)
Se1D C1D 1.901(16)
Se1D NiD 2.240(2)
Se2C C2C 1.890(16)
Se2C NiC 2.249(2)
Se1A C1A 1.867(16)
Se1A NiA 2.246(3)
Se2A C2A 1.887(15)
Se2A NiA 2.236(2)
Se1B C1B 1.880(16)
Se1B NiB 2.246(2)
Se2B C2B 1.897(16)
Se2B NiB 2.236(3)
Se1C C1C 1.853(16)
Se1C NiC 2.233(3)
Se2D C2D 1.923(15)
Se2D NiD 2.237(2)
S1A C1A 1.736(16)
S1D C1D 1.757(16)
S2D C2D 1.756(15)
S2B C2B 1.781(17)
S2C C2C 1.742(15)
S1B C1B 1.768(16)
S1C C1C 1.745(15)
S2A C2A 1.706(15)
C2D C1D 1.29(2)
C2C C1C 1.389(18)
C1A C2A 1.410(18)
C1B C2B 1.31(2)
